data_2236663
loop_
_publ_author_name
'Mohamed, Shaaban K.'
'Akkurt, Mehmet'
'Fronczek, Frank R.'
'El-Remaily, Mahmoud A. A.'
'Abdelhamid, Antar A.'

_publ_section_title
;
 5-Amino-3-anilino-1<i>H</i>-pyrazole-4-carbonitrile
;
_journal_coeditor_code TK5143
_journal_issue 9
_journal_name_full 'Acta Crystallographica Section E'
_journal_page_first o2784
_journal_paper_doi 10.1107/S1600536812036045
_journal_volume 68
_journal_year 2012
_chemical_formula_iupac 'C10 H9 N5'
_chemical_formula_moiety 'C10 H9 N5'
_chemical_formula_sum 'C10 H9 N5'
_chemical_formula_weight 199.22
_chemical_name_systematic
;
5-Amino-3-anilino-1<i>H</i>-pyrazole-4-carbonitrile
;
_space_group_IT_number 19
_symmetry_cell_setting orthorhombic
_symmetry_space_group_name_Hall 'P 2ac 2ab'
_symmetry_space_group_name_H-M 'P 21 21 21'
_atom_sites_solution_hydrogens geom
_atom_sites_solution_primary direct
_atom_sites_solution_secondary difmap
_cell_angle_alpha 90
_cell_angle_beta 90
_cell_angle_gamma 90
_cell_formula_units_Z 4
_cell_length_a 6.34410(10)
_cell_length_b 11.1354(2)
_cell_length_c 13.7754(3)
_cell_measurement_reflns_used 9908
_cell_measurement_temperature 90.0(5)
_cell_measurement_theta_max 30.46
_cell_measurement_theta_min 2.35
_cell_volume 973.15(3)
_computing_cell_refinement 'SAINT (Bruker, 2007)'
_computing_data_collection 'APEX2 (Bruker, 2007)'
_computing_data_reduction 'SAINT (Bruker, 2007)'
_computing_molecular_graphics 'ORTEP-3 for Windows (Farrugia, 1997) and PLATON (Spek, 2009)'
_computing_publication_material 'WinGX (Farrugia, 1999) and PLATON (Spek, 2009)'
_computing_structure_refinement 'SHELXL97 (Sheldrick, 2008)'
_computing_structure_solution 'SIR97 (Altomare <i>et al.</i>, 1999)'
_diffrn_ambient_temperature 90.0(5)
_diffrn_measured_fraction_theta_full 1.000
_diffrn_measured_fraction_theta_max 1.000
_diffrn_measurement_device_type 'Bruker Kappa APEXII DUO'
_diffrn_measurement_method '\f and \w scans'
_diffrn_radiation_monochromator 'TRIUMPH curved graphite'
_diffrn_radiation_source 'fine-focus sealed tube'
_diffrn_radiation_type MoK\a
_diffrn_radiation_wavelength 0.71073
_diffrn_reflns_av_R_equivalents 0.0351
_diffrn_reflns_av_sigmaI/netI 0.0172
_diffrn_reflns_limit_h_max 9
_diffrn_reflns_limit_h_min -9
_diffrn_reflns_limit_k_max 15
_diffrn_reflns_limit_k_min -15
_diffrn_reflns_limit_l_max 19
_diffrn_reflns_limit_l_min -19
_diffrn_reflns_number 32878
_diffrn_reflns_reduction_process
;
;
_diffrn_reflns_theta_full 30.55
_diffrn_reflns_theta_max 30.55
_diffrn_reflns_theta_min 2.35
_diffrn_standards_decay_% 0
_diffrn_standards_interval_count 0
_diffrn_standards_number 0
_exptl_absorpt_coefficient_mu 0.090
_exptl_absorpt_correction_T_max 0.993
_exptl_absorpt_correction_T_min 0.978
_exptl_absorpt_correction_type multi-scan
_exptl_absorpt_process_details '(SADABS; Sheldrick, 2004)'
_exptl_crystal_colour colourless
_exptl_crystal_density_diffrn 1.360
_exptl_crystal_density_method 'Not Measured'
_exptl_crystal_description plate
_exptl_crystal_F_000 416
_exptl_crystal_size_max 0.25
_exptl_crystal_size_mid 0.17
_exptl_crystal_size_min 0.08
_refine_diff_density_max 0.320
_refine_diff_density_min -0.196
_refine_ls_abs_structure_details nd
_refine_ls_extinction_method none
_refine_ls_goodness_of_fit_ref 1.085
_refine_ls_hydrogen_treatment mixed
_refine_ls_matrix_type full
_refine_ls_number_parameters 152
_refine_ls_number_reflns 2975
_refine_ls_number_restraints 4
_refine_ls_restrained_S_all 1.085
_refine_ls_R_factor_all 0.0377
_refine_ls_R_factor_gt 0.0330
_refine_ls_shift/su_max 0.001
_refine_ls_shift/su_mean 0.000
_refine_ls_structure_factor_coef Fsqd
_refine_ls_weighting_details 'calc w=1/[\s^2^(Fo^2^)+(0.0494P)^2^+0.1533P] where P=(Fo^2^+2Fc^2^)/3'
_refine_ls_weighting_scheme calc
_refine_ls_wR_factor_gt 0.0830
_refine_ls_wR_factor_ref 0.0859
_reflns_number_gt 2767
_reflns_number_total 2975
_reflns_threshold_expression I>2\s(I)
_cod_data_source_file tk5143.cif
_cod_data_source_block I
_cod_database_code 2236663
_cod_database_fobs_code 2236663

loop_
_symmetry_equiv_pos_site_id
_symmetry_equiv_pos_as_xyz
1 x,y,z
2 1/2-x,-y,1/2+z
3 1/2+x,1/2-y,-z
4 -x,1/2+y,1/2-z

loop_
_atom_site_aniso_label
_atom_site_aniso_U_11
_atom_site_aniso_U_22
_atom_site_aniso_U_33
_atom_site_aniso_U_12
_atom_site_aniso_U_13
_atom_site_aniso_U_23
N1 0.0145(4) 0.0093(4) 0.0189(4) -0.0012(3) -0.0034(4) 0.0031(3)
N2 0.0152(4) 0.0112(4) 0.0197(4) -0.0003(3) -0.0030(3) -0.0012(3)
N3 0.0178(4) 0.0117(4) 0.0208(4) -0.0023(3) -0.0038(3) -0.0005(3)
N4 0.0219(5) 0.0230(5) 0.0253(5) -0.0035(4) -0.0095(4) 0.0041(4)
N5 0.0189(5) 0.0160(4) 0.0262(5) 0.0023(4) 0.0001(4) 0.0038(4)
C1 0.0189(5) 0.0150(5) 0.0179(5) -0.0012(4) -0.0018(4) 0.0018(4)
C2 0.0260(6) 0.0172(5) 0.0183(5) 0.0030(4) -0.0029(4) 0.0044(4)
C3 0.0206(5) 0.0250(6) 0.0182(5) 0.0068(5) -0.0037(4) 0.0018(4)
C4 0.0144(5) 0.0251(5) 0.0184(5) 0.0007(4) -0.0004(4) -0.0010(4)
C5 0.0134(5) 0.0170(4) 0.0153(4) -0.0011(4) 0.0010(4) 0.0006(4)
C6 0.0136(4) 0.0126(4) 0.0129(4) 0.0025(4) -0.0004(3) -0.0002(3)
C7 0.0124(4) 0.0105(4) 0.0137(4) 0.0007(4) 0.0005(4) 0.0003(3)
C8 0.0128(4) 0.0126(4) 0.0145(4) 0.0008(3) 0.0001(4) 0.0011(3)
C9 0.0157(4) 0.0155(5) 0.0147(4) -0.0005(4) 0.0002(3) 0.0004(4)
C10 0.0125(4) 0.0164(4) 0.0147(4) 0.0011(4) 0.0008(3) 0.0017(3)

loop_
_atom_site_type_symbol
_atom_site_label
_atom_site_fract_x
_atom_site_fract_y
_atom_site_fract_z
_atom_site_U_iso_or_equiv
_atom_site_thermal_displace_type
_atom_site_calc_flag
_atom_site_refinement_flags
_atom_site_occupancy
N N1 0.50345(15) -0.01004(8) 0.89839(7) 0.0142(2) Uani d D 1.000
N N2 0.71282(15) 0.15769(8) 0.94613(7) 0.0154(2) Uani d . 1.000
N N3 0.89266(15) 0.16812(8) 1.00299(7) 0.0168(2) Uani d D 1.000
N N4 1.13973(17) 0.05235(10) 1.09010(8) 0.0234(3) Uani d D 1.000
N N5 0.84875(15) -0.24944(9) 1.03572(7) 0.0204(3) Uani d . 1.000
C C1 0.40580(18) 0.15607(10) 0.78868(8) 0.0173(3) Uani d . 1.000
C C2 0.2548(2) 0.20761(11) 0.72811(8) 0.0205(3) Uani d . 1.000
C C3 0.06057(19) 0.15345(11) 0.71341(8) 0.0213(3) Uani d . 1.000
C C4 0.01783(19) 0.04497(11) 0.75945(8) 0.0193(3) Uani d . 1.000
C C5 0.16597(18) -0.00746(10) 0.82040(7) 0.0152(3) Uani d . 1.000
C C6 0.36064(16) 0.04854(9) 0.83683(7) 0.0130(2) Uani d . 1.000
C C7 0.66942(16) 0.04110(9) 0.94711(7) 0.0122(2) Uani d . 1.000
C C8 0.81769(17) -0.02408(9) 1.00460(8) 0.0133(2) Uani d . 1.000
C C9 0.96026(17) 0.06332(10) 1.03764(8) 0.0153(3) Uani d . 1.000
C C10 0.83277(17) -0.14847(9) 1.02122(7) 0.0145(2) Uani d . 1.000
H H1 0.53600 0.19300 0.79700 0.0210 Uiso c R 1.000
H H1N 0.459(3) -0.0771(13) 0.9176(12) 0.027(4) Uiso d D 1.000
H H2 0.28480 0.27970 0.69700 0.0250 Uiso c R 1.000
H H3 -0.03960 0.18910 0.67340 0.0260 Uiso c R 1.000
H H3N 0.958(3) 0.2358(13) 1.0116(14) 0.034(5) Uiso d D 1.000
H H4 -0.11110 0.00720 0.74930 0.0230 Uiso c R 1.000
H H5 0.13580 -0.08020 0.85050 0.0180 Uiso c R 1.000
H H11 1.200(3) 0.1170(14) 1.1129(13) 0.038(5) Uiso d D 1.000
H H12 1.165(3) -0.0151(14) 1.1162(13) 0.036(5) Uiso d D 1.000

loop_
_atom_type_symbol
_atom_type_description
_atom_type_scat_dispersion_real
_atom_type_scat_dispersion_imag
_atom_type_scat_source
C C 0.0033 0.0016 'International Tables Vol C Tables 4.2.6.8 and 6.1.1.4'
H H 0.0000 0.0000 'International Tables Vol C Tables 4.2.6.8 and 6.1.1.4'
N N 0.0061 0.0033 'International Tables Vol C Tables 4.2.6.8 and 6.1.1.4'

loop_
_geom_angle_atom_site_label_1
_geom_angle_atom_site_label_2
_geom_angle_atom_site_label_3
_geom_angle
_geom_angle_publ_flag
C6 N1 C7 126.77(9) no
N3 N2 C7 104.27(8) no
N2 N3 C9 113.17(9) no
C6 N1 H1N 112.8(13) no
C7 N1 H1N 118.2(12) no
N2 N3 H3N 122.8(12) no
C9 N3 H3N 123.9(12) no
C9 N4 H12 117.7(12) no
H11 N4 H12 119.7(17) no
C9 N4 H11 119.1(12) no
C2 C1 C6 119.71(10) no
C1 C2 C3 121.26(11) no
C2 C3 C4 118.97(11) no
C3 C4 C5 120.58(11) no
C4 C5 C6 120.45(10) no
N1 C6 C1 123.57(9) no
N1 C6 C5 117.39(9) no
C1 C6 C5 119.00(9) no
N2 C7 C8 111.48(9) no
N1 C7 N2 124.06(9) no
N1 C7 C8 124.46(9) no
C7 C8 C9 104.58(9) no
C7 C8 C10 129.45(10) no
C9 C8 C10 125.85(10) no
N3 C9 N4 122.76(10) no
N3 C9 C8 106.48(9) no
N4 C9 C8 130.69(11) no
N5 C10 C8 178.64(11) no
C2 C1 H1 120.00 no
C6 C1 H1 120.00 no
C1 C2 H2 119.00 no
C3 C2 H2 119.00 no
C2 C3 H3 121.00 no
C4 C3 H3 121.00 no
C3 C4 H4 120.00 no
C5 C4 H4 120.00 no
C4 C5 H5 120.00 no
C6 C5 H5 120.00 no

loop_
_geom_bond_atom_site_label_1
_geom_bond_atom_site_label_2
_geom_bond_distance
_geom_bond_publ_flag
N1 C6 1.4020(14) no
N1 C7 1.3724(14) no
N2 N3 1.3888(14) no
N2 C7 1.3272(13) no
N3 C9 1.3318(14) no
N4 C9 1.3541(15) no
N5 C10 1.1464(14) no
N1 H1N 0.841(15) no
N3 H3N 0.868(16) no
N4 H11 0.874(17) no
N4 H12 0.848(16) no
C1 C2 1.3940(16) no
C1 C6 1.3985(15) no
C2 C3 1.3868(17) no
C3 C4 1.3910(17) no
C4 C5 1.3889(16) no
C5 C6 1.4019(15) no
C7 C8 1.4279(15) no
C8 C9 1.4044(15) no
C8 C10 1.4072(14) no
C1 H1 0.9300 no
C2 H2 0.9300 no
C3 H3 0.9300 no
C4 H4 0.9300 no
C5 H5 0.9300 no

loop_
_geom_hbond_atom_site_label_D
_geom_hbond_atom_site_label_H
_geom_hbond_atom_site_label_A
_geom_hbond_site_symmetry_A
_geom_hbond_distance_DH
_geom_hbond_distance_HA
_geom_hbond_distance_DA
_geom_hbond_angle_DHA
_geom_hbond_publ_flag
N1 H1N N5 3_447 0.841(15) 2.153(15) 2.9934(13) 178.8(15) yes
N3 H3N N2 3_557 0.868(16) 2.088(18) 2.8947(13) 154.3(16) yes
C1 H1 N2 . 0.93 2.37 2.9152(15) 117 no
N4 H12 Cg2 2_655 0.848(16) 2.506(18) 3.2011(12) 139.9(15) yes

loop_
_geom_torsion_atom_site_label_1
_geom_torsion_atom_site_label_2
_geom_torsion_atom_site_label_3
_geom_torsion_atom_site_label_4
_geom_torsion
_geom_torsion_publ_flag
C7 N1 C6 C5 -159.01(10) no
C6 N1 C7 N2 3.39(17) no
C7 N1 C6 C1 23.65(16) no
C6 N1 C7 C8 -176.20(10) no
C7 N2 N3 C9 0.38(12) no
N3 N2 C7 C8 0.53(12) no
N3 N2 C7 N1 -179.10(10) no
N2 N3 C9 N4 176.12(10) no
N2 N3 C9 C8 -1.13(13) no
C6 C1 C2 C3 -0.88(17) no
C2 C1 C6 N1 179.46(10) no
C2 C1 C6 C5 2.16(16) no
C1 C2 C3 C4 -0.71(17) no
C2 C3 C4 C5 0.99(17) no
C3 C4 C5 C6 0.32(16) no
C4 C5 C6 C1 -1.90(15) no
C4 C5 C6 N1 -179.36(10) no
N1 C7 C8 C9 178.44(10) no
N2 C7 C8 C10 -177.26(11) no
N1 C7 C8 C10 2.37(18) no
N2 C7 C8 C9 -1.19(12) no
C7 C8 C9 N3 1.35(12) no
C10 C8 C9 N4 0.7(2) no
C7 C8 C9 N4 -175.60(12) no
C10 C8 C9 N3 177.60(10) no

loop_
_cod_related_entry_id
_cod_related_entry_database
_cod_related_entry_code
1 ChemSpider 3376049
